data_7158851
loop_
_publ_author_name
'Shen, Jian'
'Li, Shumin'
'Yao, Zhenyu'
'Lin, Shenghui'
'Cui, Xiuling'

_publ_section_title
;
 Base-promoted Cyclization Reaction of o-Isothiocyanato Arylacetylenes and
 Aroylacetonitriles: Easy Access to Benzo[d][1,3]thiazines
;
_journal_name_full 'Organic &amp; Biomolecular Chemistry'
_journal_paper_doi 10.1039/D2OB01424F
_journal_year 2022
_chemical_formula_moiety 'C25 H18 N2 O S'
_chemical_formula_sum 'C25 H18 N2 O S'
_chemical_formula_weight 394.47
_space_group_crystal_system triclinic
_space_group_IT_number 2
_space_group_name_Hall '-P 1'
_space_group_name_H-M_alt 'P -1'
_atom_sites_solution_hydrogens geom
_atom_sites_solution_primary iterative
_audit_creation_date 2021-05-17
_audit_creation_method
;
Olex2 1.2
(compiled 2018.05.29 svn.r3508 for OlexSys, GUI svn.r5506)
;
_audit_update_record
;
2022-01-24 deposited with the CCDC.	2022-08-25 downloaded from the CCDC.
;
_cell_angle_alpha 75.759(7)
_cell_angle_beta 74.144(7)
_cell_angle_gamma 73.026(7)
_cell_formula_units_Z 2
_cell_length_a 9.3178(7)
_cell_length_b 9.5087(6)
_cell_length_c 12.5697(10)
_cell_measurement_reflns_used 2268
_cell_measurement_temperature 293(2)
_cell_measurement_theta_max 70.7920
_cell_measurement_theta_min 4.9310
_cell_volume 1007.77(14)
_computing_cell_refinement 'CrysAlisPro 1.171.40.53 (Rigaku OD, 2019)'
_computing_data_collection 'CrysAlisPro 1.171.40.53 (Rigaku OD, 2019)'
_computing_data_reduction 'CrysAlisPro 1.171.40.53 (Rigaku OD, 2019)'
_computing_molecular_graphics 'Olex2 (Dolomanov et al., 2009)'
_computing_publication_material 'Olex2 (Dolomanov et al., 2009)'
_computing_structure_refinement 'ShelXL (Sheldrick, 2015)'
_computing_structure_solution 'olex2.solve (Bourhis et al., 2015)'
_diffrn_ambient_temperature 293(2)
_diffrn_detector 'CCD plate'
_diffrn_detector_area_resol_mean 16.2312
_diffrn_detector_type Eos
_diffrn_measured_fraction_theta_full 0.998
_diffrn_measured_fraction_theta_max 0.998
_diffrn_measurement_details
;
List of Runs (angles in degrees, time in seconds):

  # Type    Start    End  Width  t~exp~   \w     \q     \k     \f   Frames
#--------------------------------------------------------------------------
  1  \w   -101.00 -55.00   1.00    1.00    --  -33.50-153.00 -67.00   46
  2  \w   -105.00  38.00   1.00    1.00    --  -33.50   0.00 -60.00  143
  3  \w   -104.00 -11.00   1.00    1.00    --  -33.50 -37.00 -90.00   93
  4  \w     -1.00 109.00   1.00    1.00    --   36.47  19.00 150.00  110
  5  \w     -4.00  77.00   1.00    1.00    --   36.47 -99.00 -90.00   81
  6  \w     57.00 110.00   1.00    1.00    --   36.47 178.00 -30.00   53
  7  \w     18.00 105.00   1.00    1.00    --   36.47  57.00 150.00   87
  8  \w      6.00  63.00   1.00    1.00    --   36.47 -99.00  60.00   57
  9  \w     28.00  75.00   1.00    1.00    --   36.47 -99.00-180.00   47
 10  \w     57.00 109.00   1.00    1.00    --   36.47 178.00  60.00   52
 11  \w     64.00 106.00   1.00    1.00    --   36.47 178.00-120.00   42
 12  \w     61.00  87.00   1.00    1.00    --   36.47 178.00 -60.00   26
 13  \w     69.00 104.00   1.00    1.00    --   36.47  57.00 -90.00   35
 14  \w     85.00 111.00   1.00    2.50    --  108.00-111.00 -30.00   26
 15  \w    139.00 174.00   1.00    2.50    --  108.00 111.00  90.00   35
 16  \w     39.00  68.00   1.00    2.50    --  108.00-111.00 120.00   29
 17  \w     80.00 107.00   1.00    2.50    --  108.00 -94.00 150.00   27
 18  \w    131.00 176.00   1.00    2.50    --  108.00  77.00 120.00   45
 19  \w     64.00 115.00   1.00    2.50    --  108.00 -77.00-150.00   51
 20  \w    125.00 157.00   1.00    2.50    --  108.00  61.00-180.00   32
 21  \w     39.00 121.00   1.00    2.50    --  108.00 -45.00 -30.00   82
 22  \w     37.00 109.00   1.00    2.50    --  108.00 -30.00  60.00   72
 23  \w     82.00 141.00   1.00    2.50    --  108.00  30.00 -30.00   59
 24  \w     85.00 110.00   1.00    2.50    --  108.00-111.00 120.00   25
 25  \w     38.00 128.00   1.00    2.50    --  108.00 -45.00 150.00   90
 26  \w     55.00 128.00   1.00    2.50    --  108.00 -61.00  60.00   73
 27  \w     37.00 178.00   1.00    2.50    --  108.00   0.00 -90.00  141
 28  \w     52.00 107.00   1.00    2.50    --  108.00 -94.00  30.00   55
;
_diffrn_measurement_device 'four-circle diffractometer'
_diffrn_measurement_device_type 'Xcalibur, Eos, Gemini'
_diffrn_measurement_method '\w scans'
_diffrn_orient_matrix_type 'CrysAlisPro convention (1999,Acta A55,543-557)'
_diffrn_orient_matrix_UB_11 -0.0940618000
_diffrn_orient_matrix_UB_12 0.0912373000
_diffrn_orient_matrix_UB_13 -0.0885367000
_diffrn_orient_matrix_UB_21 -0.1306616000
_diffrn_orient_matrix_UB_22 0.0645639000
_diffrn_orient_matrix_UB_23 0.0933451000
_diffrn_orient_matrix_UB_31 0.0737780000
_diffrn_orient_matrix_UB_32 0.1310369000
_diffrn_orient_matrix_UB_33 -0.0151172000
_diffrn_radiation_monochromator graphite
_diffrn_radiation_probe x-ray
_diffrn_radiation_type CuK\a
_diffrn_radiation_wavelength 1.54184
_diffrn_reflns_av_R_equivalents 0.0245
_diffrn_reflns_av_unetI/netI 0.0359
_diffrn_reflns_Laue_measured_fraction_full 0.998
_diffrn_reflns_Laue_measured_fraction_max 0.998
_diffrn_reflns_limit_h_max 11
_diffrn_reflns_limit_h_min -9
_diffrn_reflns_limit_k_max 11
_diffrn_reflns_limit_k_min -7
_diffrn_reflns_limit_l_max 15
_diffrn_reflns_limit_l_min -14
_diffrn_reflns_number 7131
_diffrn_reflns_point_group_measured_fraction_full 0.998
_diffrn_reflns_point_group_measured_fraction_max 0.998
_diffrn_reflns_theta_full 67.080
_diffrn_reflns_theta_max 67.080
_diffrn_reflns_theta_min 3.717
_diffrn_source 'fine-focus sealed X-ray tube'
_diffrn_source_type 'Enhance (Cu) X-ray Source'
_exptl_absorpt_coefficient_mu 1.564
_exptl_absorpt_correction_T_max 1.00000
_exptl_absorpt_correction_T_min 0.97090
_exptl_absorpt_correction_type multi-scan
_exptl_absorpt_process_details
;
CrysAlisPro 1.171.40.53 (Rigaku Oxford Diffraction, 2019)
Empirical absorption correction using spherical harmonics,
 implemented in SCALE3 ABSPACK scaling algorithm.
;
_exptl_crystal_colour yellow
_exptl_crystal_colour_primary yellow
_exptl_crystal_density_diffrn 1.300
_exptl_crystal_description block
_exptl_crystal_F_000 412
_exptl_crystal_size_max 0.18
_exptl_crystal_size_mid 0.13
_exptl_crystal_size_min 0.1
_refine_diff_density_max 0.160
_refine_diff_density_min -0.229
_refine_diff_density_rms 0.042
_refine_ls_extinction_method none
_refine_ls_goodness_of_fit_ref 1.017
_refine_ls_hydrogen_treatment constr
_refine_ls_matrix_type full
_refine_ls_number_parameters 263
_refine_ls_number_reflns 3586
_refine_ls_number_restraints 0
_refine_ls_restrained_S_all 1.017
_refine_ls_R_factor_all 0.0618
_refine_ls_R_factor_gt 0.0469
_refine_ls_shift/su_max 0.000
_refine_ls_shift/su_mean 0.000
_refine_ls_structure_factor_coef Fsqd
_refine_ls_weighting_details 'w=1/[\s^2^(Fo^2^)+(0.0746P)^2^+0.0782P] where P=(Fo^2^+2Fc^2^)/3'
_refine_ls_weighting_scheme calc
_refine_ls_wR_factor_gt 0.1230
_refine_ls_wR_factor_ref 0.1389
_reflns_Friedel_coverage 0.000
_reflns_number_gt 2777
_reflns_number_total 3586
_reflns_threshold_expression 'I > 2\s(I)'
_cod_data_source_file d2ob01424f2.cif
_cod_data_source_block 202105132
_cod_database_code 7158851
_shelx_shelxl_version_number 2014/7
_chemical_oxdiff_formula C30H3O5N2S1
_chemical_oxdiff_usercomment r
_shelx_space_group_comment
;
The symmetry employed for this shelxl refinement is uniquely defined
by the following loop, which should always be used as a source of
symmetry information in preference to the above space-group names.
They are only intended as comments.
;
_shelx_estimated_absorpt_t_max 0.859
_shelx_estimated_absorpt_t_min 0.766
_reflns_odcompleteness_completeness 99.81
_reflns_odcompleteness_iscentric 1
_reflns_odcompleteness_theta 66.97
_olex2_refinement_description
;
1. Fixed Uiso
 At 1.2 times of:
  All C(H) groups, All N(H) groups
 At 1.5 times of:
  All C(H,H,H) groups
2.a Aromatic/amide H refined with riding coordinates:
 N2(H2), C1(H1), C2(H2A), C3(H3), C4(H4), C5(H5), C13(H13), C15(H15), C16(H16),
  C19(H19), C21(H21), C22(H22), C23(H23), C24(H24), C25(H25)
2.b Idealised Me refined as rotating group:
 C17(H17A,H17B,H17C)
;
_olex2_submission_special_instructions 'No special instructions were received'
_oxdiff_exptl_absorpt_empirical_details
;
Empirical correction (ABSPACK) includes:
- Absorption correction using spherical harmonics
- Frame scaling
;
_oxdiff_exptl_absorpt_empirical_full_max 1.190
_oxdiff_exptl_absorpt_empirical_full_min 0.908

loop_
_space_group_symop_operation_xyz
'x, y, z'
'-x, -y, -z'

loop_
_atom_site_label
_atom_site_type_symbol
_atom_site_fract_x
_atom_site_fract_y
_atom_site_fract_z
_atom_site_U_iso_or_equiv
_atom_site_adp_type
_atom_site_occupancy
_atom_site_site_symmetry_order
_atom_site_calc_flag
_atom_site_refinement_flags_posn
_atom_site_refinement_flags_adp
_atom_site_refinement_flags_occupancy
_atom_site_disorder_assembly
_atom_site_disorder_group
S1 S 0.29161(7) 0.27181(6) 0.34660(5) 0.05608(19) Uani 1 1 d . . . . .
O1 O 0.1696(2) -0.17898(19) 0.48482(14) 0.0653(4) Uani 1 1 d . . . . .
N1 N 0.1155(3) 0.2069(3) 0.1661(2) 0.0939(8) Uani 1 1 d . . . . .
N2 N 0.2716(2) 0.03093(19) 0.50909(15) 0.0513(4) Uani 1 1 d . . . . .
H2 H 0.2525 -0.0561 0.5325 0.062 Uiso 1 1 calc R . . . .
C1 C 0.0310(3) -0.3029(3) 0.3778(2) 0.0607(6) Uani 1 1 d . . . . .
H1 H 0.0149 -0.3265 0.4558 0.073 Uiso 1 1 calc R . . . .
C2 C -0.0169(3) -0.3815(3) 0.3215(3) 0.0753(8) Uani 1 1 d . . . . .
H2A H -0.0664 -0.4566 0.3617 0.090 Uiso 1 1 calc R . . . .
C3 C 0.0079(4) -0.3496(4) 0.2063(3) 0.0893(10) Uani 1 1 d . . . . .
H3 H -0.0250 -0.4025 0.1682 0.107 Uiso 1 1 calc R . . . .
C4 C 0.0819(4) -0.2387(4) 0.1476(3) 0.0925(10) Uani 1 1 d . . . . .
H4 H 0.0992 -0.2169 0.0696 0.111 Uiso 1 1 calc R . . . .
C5 C 0.1308(3) -0.1592(3) 0.2037(2) 0.0744(8) Uani 1 1 d . . . . .
H5 H 0.1823 -0.0858 0.1631 0.089 Uiso 1 1 calc R . . . .
C6 C 0.1034(3) -0.1885(3) 0.3199(2) 0.0546(5) Uani 1 1 d . . . . .
C7 C 0.1529(2) -0.1113(3) 0.38893(19) 0.0529(5) Uani 1 1 d . . . . .
C8 C 0.1843(2) 0.0365(2) 0.34655(18) 0.0503(5) Uani 1 1 d . . . . .
C9 C 0.2479(2) 0.0993(2) 0.40786(18) 0.0488(5) Uani 1 1 d . . . . .
C10 C 0.4173(2) 0.2791(2) 0.42794(18) 0.0490(5) Uani 1 1 d . . . . .
C11 C 0.3909(3) 0.2055(2) 0.54643(18) 0.0504(5) Uani 1 1 d . . . . .
C12 C 0.3241(2) 0.0839(2) 0.58276(18) 0.0495(5) Uani 1 1 d . . . . .
C13 C 0.3076(3) 0.0088(3) 0.69339(19) 0.0599(6) Uani 1 1 d . . . . .
H13 H 0.2622 -0.0718 0.7154 0.072 Uiso 1 1 calc R . . . .
C14 C 0.3577(3) 0.0526(3) 0.7716(2) 0.0685(7) Uani 1 1 d . . . . .
C15 C 0.4211(3) 0.1764(3) 0.7359(2) 0.0693(7) Uani 1 1 d . . . . .
H15 H 0.4539 0.2092 0.7871 0.083 Uiso 1 1 calc R . . . .
C16 C 0.4362(3) 0.2509(3) 0.6270(2) 0.0609(6) Uani 1 1 d . . . . .
H16 H 0.4778 0.3340 0.6061 0.073 Uiso 1 1 calc R . . . .
C17 C 0.3398(5) -0.0295(4) 0.8921(2) 0.1091(13) Uani 1 1 d . . . . .
H17A H 0.4332 -0.0462 0.9167 0.164 Uiso 1 1 calc GR . . . .
H17B H 0.3181 -0.1239 0.8969 0.164 Uiso 1 1 calc GR . . . .
H17C H 0.2566 0.0293 0.9391 0.164 Uiso 1 1 calc GR . . . .
C18 C 0.1460(3) 0.1280(3) 0.2455(2) 0.0622(6) Uani 1 1 d . . . . .
C19 C 0.5317(3) 0.3486(2) 0.37969(19) 0.0538(5) Uani 1 1 d . . . . .
H19 H 0.5942 0.3477 0.4264 0.065 Uiso 1 1 calc R . . . .
C20 C 0.5715(3) 0.4254(2) 0.26350(19) 0.0554(5) Uani 1 1 d . . . . .
C21 C 0.7273(3) 0.4059(3) 0.2109(2) 0.0703(7) Uani 1 1 d . . . . .
H21 H 0.8017 0.3463 0.2502 0.084 Uiso 1 1 calc R . . . .
C22 C 0.7713(4) 0.4742(4) 0.1013(3) 0.0892(11) Uani 1 1 d . . . . .
H22 H 0.8751 0.4585 0.0666 0.107 Uiso 1 1 calc R . . . .
C23 C 0.6634(5) 0.5655(4) 0.0428(2) 0.0917(11) Uani 1 1 d . . . . .
H23 H 0.6938 0.6113 -0.0312 0.110 Uiso 1 1 calc R . . . .
C24 C 0.5094(4) 0.5888(3) 0.0945(2) 0.0800(8) Uani 1 1 d . . . . .
H24 H 0.4362 0.6520 0.0555 0.096 Uiso 1 1 calc R . . . .
C25 C 0.4634(3) 0.5188(3) 0.2041(2) 0.0630(6) Uani 1 1 d . . . . .
H25 H 0.3593 0.5344 0.2380 0.076 Uiso 1 1 calc R . . . .

loop_
_atom_site_aniso_label
_atom_site_aniso_U_11
_atom_site_aniso_U_22
_atom_site_aniso_U_33
_atom_site_aniso_U_23
_atom_site_aniso_U_13
_atom_site_aniso_U_12
S1 0.0666(4) 0.0478(3) 0.0578(3) -0.0010(2) -0.0182(3) -0.0225(2)
O1 0.0865(12) 0.0578(10) 0.0591(10) -0.0004(8) -0.0204(8) -0.0330(9)
N1 0.117(2) 0.0894(18) 0.0854(17) 0.0134(14) -0.0473(16) -0.0401(16)
N2 0.0639(11) 0.0385(9) 0.0524(10) -0.0060(7) -0.0109(8) -0.0170(8)
C1 0.0545(13) 0.0536(13) 0.0729(15) -0.0145(11) -0.0044(11) -0.0175(11)
C2 0.0639(16) 0.0605(15) 0.108(2) -0.0238(15) -0.0093(15) -0.0270(13)
C3 0.094(2) 0.095(2) 0.105(3) -0.039(2) -0.0249(18) -0.0416(18)
C4 0.117(3) 0.107(3) 0.0734(19) -0.0278(18) -0.0148(17) -0.052(2)
C5 0.0866(19) 0.0798(18) 0.0683(17) -0.0187(14) -0.0053(14) -0.0438(15)
C6 0.0479(12) 0.0555(13) 0.0636(14) -0.0166(11) -0.0064(10) -0.0179(10)
C7 0.0476(12) 0.0543(12) 0.0582(13) -0.0124(10) -0.0068(10) -0.0169(10)
C8 0.0510(12) 0.0491(12) 0.0528(12) -0.0081(9) -0.0094(9) -0.0176(9)
C9 0.0470(11) 0.0420(11) 0.0542(12) -0.0090(9) -0.0064(9) -0.0101(9)
C10 0.0542(12) 0.0412(10) 0.0534(12) -0.0127(9) -0.0095(9) -0.0127(9)
C11 0.0543(12) 0.0433(11) 0.0533(12) -0.0144(9) -0.0071(9) -0.0107(9)
C12 0.0543(12) 0.0430(11) 0.0498(12) -0.0123(9) -0.0068(9) -0.0106(9)
C13 0.0765(16) 0.0470(12) 0.0534(13) -0.0071(10) -0.0070(11) -0.0190(11)
C14 0.0907(19) 0.0643(15) 0.0500(13) -0.0119(11) -0.0122(12) -0.0197(14)
C15 0.0877(19) 0.0681(16) 0.0604(15) -0.0221(12) -0.0164(13) -0.0224(14)
C16 0.0703(15) 0.0549(13) 0.0619(14) -0.0173(11) -0.0097(11) -0.0204(11)
C17 0.178(4) 0.107(3) 0.0555(17) 0.0036(16) -0.035(2) -0.061(3)
C18 0.0647(15) 0.0614(14) 0.0672(15) -0.0059(12) -0.0196(12) -0.0255(12)
C19 0.0614(13) 0.0464(11) 0.0589(13) -0.0127(10) -0.0135(10) -0.0178(10)
C20 0.0664(14) 0.0507(12) 0.0576(13) -0.0151(10) -0.0071(11) -0.0285(11)
C21 0.0711(16) 0.0772(17) 0.0753(17) -0.0234(14) -0.0058(13) -0.0383(14)
C22 0.095(2) 0.119(3) 0.0759(19) -0.0422(19) 0.0165(17) -0.071(2)
C23 0.137(3) 0.113(3) 0.0504(15) -0.0173(16) -0.0017(17) -0.084(2)
C24 0.115(2) 0.0818(19) 0.0582(15) -0.0018(13) -0.0215(15) -0.0530(18)
C25 0.0778(17) 0.0572(14) 0.0605(14) -0.0117(11) -0.0096(12) -0.0301(12)

loop_
_atom_type_symbol
_atom_type_description
_atom_type_scat_dispersion_real
_atom_type_scat_dispersion_imag
_atom_type_scat_source
C C 0.0181 0.0091 'International Tables Vol C Tables 4.2.6.8 and 6.1.1.4'
H H 0.0000 0.0000 'International Tables Vol C Tables 4.2.6.8 and 6.1.1.4'
N N 0.0311 0.0180 'International Tables Vol C Tables 4.2.6.8 and 6.1.1.4'
O O 0.0492 0.0322 'International Tables Vol C Tables 4.2.6.8 and 6.1.1.4'
S S 0.3331 0.5567 'International Tables Vol C Tables 4.2.6.8 and 6.1.1.4'

loop_
_geom_angle_atom_site_label_1
_geom_angle_atom_site_label_2
_geom_angle_atom_site_label_3
_geom_angle
_geom_angle_site_symmetry_1
_geom_angle_site_symmetry_3
_geom_angle_publ_flag
C9 S1 C10 101.90(10) . . ?
C9 N2 H2 116.2 . . ?
C9 N2 C12 127.58(19) . . ?
C12 N2 H2 116.2 . . ?
C2 C1 H1 119.5 . . ?
C2 C1 C6 121.0(3) . . ?
C6 C1 H1 119.5 . . ?
C1 C2 H2A 119.8 . . ?
C1 C2 C3 120.3(3) . . ?
C3 C2 H2A 119.8 . . ?
C2 C3 H3 120.3 . . ?
C2 C3 C4 119.4(3) . . ?
C4 C3 H3 120.3 . . ?
C3 C4 H4 119.7 . . ?
C3 C4 C5 120.7(3) . . ?
C5 C4 H4 119.7 . . ?
C4 C5 H5 119.9 . . ?
C6 C5 C4 120.3(3) . . ?
C6 C5 H5 119.9 . . ?
C1 C6 C7 116.8(2) . . ?
C5 C6 C1 118.3(2) . . ?
C5 C6 C7 124.8(2) . . ?
O1 C7 C6 117.6(2) . . ?
O1 C7 C8 120.3(2) . . ?
C8 C7 C6 122.2(2) . . ?
C9 C8 C7 121.0(2) . . ?
C9 C8 C18 116.3(2) . . ?
C18 C8 C7 122.6(2) . . ?
N2 C9 S1 121.16(17) . . ?
N2 C9 C8 121.17(19) . . ?
C8 C9 S1 117.66(16) . . ?
C11 C10 S1 117.34(16) . . ?
C19 C10 S1 119.69(17) . . ?
C19 C10 C11 123.0(2) . . ?
C12 C11 C10 121.5(2) . . ?
C12 C11 C16 116.9(2) . . ?
C16 C11 C10 121.6(2) . . ?
C11 C12 N2 121.6(2) . . ?
C13 C12 N2 117.0(2) . . ?
C13 C12 C11 121.4(2) . . ?
C12 C13 H13 119.6 . . ?
C14 C13 C12 120.9(2) . . ?
C14 C13 H13 119.6 . . ?
C13 C14 C15 117.7(2) . . ?
C13 C14 C17 120.8(3) . . ?
C15 C14 C17 121.5(3) . . ?
C14 C15 H15 119.4 . . ?
C16 C15 C14 121.2(2) . . ?
C16 C15 H15 119.4 . . ?
C11 C16 H16 119.1 . . ?
C15 C16 C11 121.8(2) . . ?
C15 C16 H16 119.1 . . ?
C14 C17 H17A 109.5 . . ?
C14 C17 H17B 109.5 . . ?
C14 C17 H17C 109.5 . . ?
H17A C17 H17B 109.5 . . ?
H17A C17 H17C 109.5 . . ?
H17B C17 H17C 109.5 . . ?
N1 C18 C8 176.9(3) . . ?
C10 C19 H19 115.6 . . ?
C10 C19 C20 128.7(2) . . ?
C20 C19 H19 115.6 . . ?
C21 C20 C19 117.9(2) . . ?
C25 C20 C19 123.5(2) . . ?
C25 C20 C21 118.5(2) . . ?
C20 C21 H21 119.8 . . ?
C22 C21 C20 120.4(3) . . ?
C22 C21 H21 119.8 . . ?
C21 C22 H22 119.7 . . ?
C23 C22 C21 120.6(3) . . ?
C23 C22 H22 119.7 . . ?
C22 C23 H23 120.2 . . ?
C22 C23 C24 119.6(3) . . ?
C24 C23 H23 120.2 . . ?
C23 C24 H24 119.8 . . ?
C23 C24 C25 120.4(3) . . ?
C25 C24 H24 119.8 . . ?
C20 C25 H25 119.8 . . ?
C24 C25 C20 120.4(3) . . ?
C24 C25 H25 119.8 . . ?

loop_
_geom_bond_atom_site_label_1
_geom_bond_atom_site_label_2
_geom_bond_distance
_geom_bond_site_symmetry_2
_geom_bond_publ_flag
S1 C9 1.746(2) . ?
S1 C10 1.777(2) . ?
O1 C7 1.246(3) . ?
N1 C18 1.141(3) . ?
N2 H2 0.8600 . ?
N2 C9 1.324(3) . ?
N2 C12 1.405(3) . ?
C1 H1 0.9300 . ?
C1 C2 1.373(4) . ?
C1 C6 1.392(3) . ?
C2 H2A 0.9300 . ?
C2 C3 1.374(4) . ?
C3 H3 0.9300 . ?
C3 C4 1.377(4) . ?
C4 H4 0.9300 . ?
C4 C5 1.384(4) . ?
C5 H5 0.9300 . ?
C5 C6 1.383(3) . ?
C6 C7 1.495(3) . ?
C7 C8 1.460(3) . ?
C8 C9 1.408(3) . ?
C8 C18 1.422(3) . ?
C10 C11 1.468(3) . ?
C10 C19 1.342(3) . ?
C11 C12 1.391(3) . ?
C11 C16 1.395(3) . ?
C12 C13 1.388(3) . ?
C13 H13 0.9300 . ?
C13 C14 1.387(3) . ?
C14 C15 1.392(4) . ?
C14 C17 1.512(4) . ?
C15 H15 0.9300 . ?
C15 C16 1.368(3) . ?
C16 H16 0.9300 . ?
C17 H17A 0.9600 . ?
C17 H17B 0.9600 . ?
C17 H17C 0.9600 . ?
C19 H19 0.9300 . ?
C19 C20 1.463(3) . ?
C20 C21 1.399(3) . ?
C20 C25 1.387(4) . ?
C21 H21 0.9300 . ?
C21 C22 1.376(4) . ?
C22 H22 0.9300 . ?
C22 C23 1.373(5) . ?
C23 H23 0.9300 . ?
C23 C24 1.380(5) . ?
C24 H24 0.9300 . ?
C24 C25 1.385(3) . ?
C25 H25 0.9300 . ?

loop_
_geom_hbond_atom_site_label_D
_geom_hbond_atom_site_label_H
_geom_hbond_atom_site_label_A
_geom_hbond_distance_DH
_geom_hbond_distance_HA
_geom_hbond_distance_DA
_geom_hbond_angle_DHA
_geom_hbond_site_symmetry_A
N2 H2 O1 0.86 1.86 2.558(2) 137.6 .

loop_
_geom_torsion_atom_site_label_1
_geom_torsion_atom_site_label_2
_geom_torsion_atom_site_label_3
_geom_torsion_atom_site_label_4
_geom_torsion
_geom_torsion_site_symmetry_1
_geom_torsion_site_symmetry_2
_geom_torsion_site_symmetry_3
_geom_torsion_site_symmetry_4
_geom_torsion_publ_flag
S1 C10 C11 C12 28.1(3) . . . . ?
S1 C10 C11 C16 -154.12(19) . . . . ?
S1 C10 C19 C20 0.6(3) . . . . ?
O1 C7 C8 C9 6.2(3) . . . . ?
O1 C7 C8 C18 -170.4(2) . . . . ?
N2 C12 C13 C14 179.3(2) . . . . ?
C1 C2 C3 C4 0.3(5) . . . . ?
C1 C6 C7 O1 21.0(3) . . . . ?
C1 C6 C7 C8 -160.2(2) . . . . ?
C2 C1 C6 C5 -2.2(4) . . . . ?
C2 C1 C6 C7 -179.2(2) . . . . ?
C2 C3 C4 C5 -0.2(5) . . . . ?
C3 C4 C5 C6 -1.2(5) . . . . ?
C4 C5 C6 C1 2.3(4) . . . . ?
C4 C5 C6 C7 179.0(3) . . . . ?
C5 C6 C7 O1 -155.7(3) . . . . ?
C5 C6 C7 C8 23.0(4) . . . . ?
C6 C1 C2 C3 0.9(4) . . . . ?
C6 C7 C8 C9 -172.5(2) . . . . ?
C6 C7 C8 C18 10.8(3) . . . . ?
C7 C8 C9 S1 176.38(16) . . . . ?
C7 C8 C9 N2 -4.6(3) . . . . ?
C9 S1 C10 C11 -32.07(18) . . . . ?
C9 S1 C10 C19 147.15(18) . . . . ?
C9 N2 C12 C11 -14.5(3) . . . . ?
C9 N2 C12 C13 165.9(2) . . . . ?
C10 S1 C9 N2 17.9(2) . . . . ?
C10 S1 C9 C8 -163.02(17) . . . . ?
C10 C11 C12 N2 -3.4(3) . . . . ?
C10 C11 C12 C13 176.1(2) . . . . ?
C10 C11 C16 C15 -175.6(2) . . . . ?
C10 C19 C20 C21 -139.5(3) . . . . ?
C10 C19 C20 C25 41.9(4) . . . . ?
C11 C10 C19 C20 179.8(2) . . . . ?
C11 C12 C13 C14 -0.2(4) . . . . ?
C12 N2 C9 S1 3.5(3) . . . . ?
C12 N2 C9 C8 -175.5(2) . . . . ?
C12 C11 C16 C15 2.3(4) . . . . ?
C12 C13 C14 C15 1.7(4) . . . . ?
C12 C13 C14 C17 -179.9(3) . . . . ?
C13 C14 C15 C16 -1.2(4) . . . . ?
C14 C15 C16 C11 -0.8(4) . . . . ?
C16 C11 C12 N2 178.7(2) . . . . ?
C16 C11 C12 C13 -1.8(3) . . . . ?
C17 C14 C15 C16 -179.6(3) . . . . ?
C18 C8 C9 S1 -6.8(3) . . . . ?
C18 C8 C9 N2 172.3(2) . . . . ?
C19 C10 C11 C12 -151.1(2) . . . . ?
C19 C10 C11 C16 26.7(3) . . . . ?
C19 C20 C21 C22 179.3(2) . . . . ?
C19 C20 C25 C24 179.5(2) . . . . ?
C20 C21 C22 C23 1.6(4) . . . . ?
C21 C20 C25 C24 1.0(3) . . . . ?
C21 C22 C23 C24 0.0(4) . . . . ?
C22 C23 C24 C25 -1.1(4) . . . . ?
C23 C24 C25 C20 0.6(4) . . . . ?
C25 C20 C21 C22 -2.1(4) . . . . ?
